data_2005715
loop_
_publ_author_name
'George, C.'
'Purdy, A. P.'

_publ_section_title
;[2,2'-Oxybis(1,1,1,3,3,3-hexafluoro-2-propanolato-<i>O</i>)](<i>N</i>,<i>N</i>,<i>N</i>',<i>N</i>'-tetramethylethylenediamine-<i>N</i>,<i>N</i>')copper(II)
 Hemibenzene Solvate
;
_journal_issue 12
_journal_name_full 'Acta Crystallographica Section C'
_journal_page_first 2987
_journal_page_last 2989
_journal_paper_doi 10.1107/S0108270196010700
_journal_volume 52
_journal_year 1996
_chemical_formula_iupac '[Cu (C6 F12 O3) (C6 H6 N2)], 0.5C6 H6'
_chemical_formula_moiety '[Cu (C6 H6 N2) (C6 F12 O3)], 0.5C6 H6'
_chemical_formula_sum 'C15 H19 Cu F12 N2 O3'
_chemical_formula_weight 566.86
_chemical_name_common '  ?'
_chemical_name_systematic
;
(N,N,N',N'-tetramethylethylenediamine)-1,1,3,3-tetrakis(trifluoromethyl)
-2-oxo-propanediolato copper(II)
;
_space_group_IT_number 14
_symmetry_cell_setting monoclinic
_symmetry_space_group_name_Hall '-P 2yn'
_symmetry_space_group_name_H-M 'P 1 21/n 1'
_audit_creation_method SHELXL
_cell_angle_alpha 90.00
_cell_angle_beta 93.81(3)
_cell_angle_gamma 90.00
_cell_formula_units_Z 4
_cell_length_a 10.020(3)
_cell_length_b 15.493(4)
_cell_length_c 13.851(5)
_cell_measurement_reflns_used 25
_cell_measurement_temperature 293(2)
_cell_measurement_theta_max 22
_cell_measurement_theta_min 18
_cell_volume 2145.5(12)
_computing_cell_refinement SHELXTL-Plus
_computing_data_collection 'SHELXTL-Plus (Sheldrick, 1990)'
_computing_data_reduction SHELXTL-Plus
_computing_molecular_graphics SHELXTL-Plus
_computing_publication_material SHELXTL93
_computing_structure_refinement 'SHELXL93 (Sheldrick, 1993)'
_computing_structure_solution SHELXTL-Plus
_diffrn_ambient_temperature 243
_diffrn_measurement_device 'Siemens R3m/V'
_diffrn_measurement_method \q/2\q
_diffrn_radiation_monochromator graphite
_diffrn_radiation_source 'sealed tube'
_diffrn_radiation_type MoK\a
_diffrn_radiation_wavelength 0.71073
_diffrn_reflns_av_R_equivalents 0.058
_diffrn_reflns_av_sigmaI/netI 0.0730
_diffrn_reflns_limit_h_max 13
_diffrn_reflns_limit_h_min 0
_diffrn_reflns_limit_k_max 20
_diffrn_reflns_limit_k_min 0
_diffrn_reflns_limit_l_max 17
_diffrn_reflns_limit_l_min -18
_diffrn_reflns_number 5394
_diffrn_reflns_theta_max 27.55
_diffrn_reflns_theta_min 2.43
_diffrn_standards_decay_% 2.0
_diffrn_standards_interval_count 97
_diffrn_standards_number 3
_exptl_absorpt_coefficient_mu 1.141
_exptl_absorpt_correction_T_max 0.80
_exptl_absorpt_correction_T_min 0.51
_exptl_absorpt_correction_type 'face index numeric'
_exptl_crystal_colour ruby
_exptl_crystal_density_diffrn 1.755
_exptl_crystal_density_meas ?
_exptl_crystal_description prism
_exptl_crystal_F_000 1136
_exptl_crystal_size_max 0.72
_exptl_crystal_size_mid 0.22
_exptl_crystal_size_min 0.20
_refine_diff_density_max 0.36
_refine_diff_density_min -0.54
_refine_ls_extinction_method none
_refine_ls_goodness_of_fit_all 1.03
_refine_ls_goodness_of_fit_obs 1.076
_refine_ls_hydrogen_treatment 'H atoms riding'
_refine_ls_matrix_type full
_refine_ls_number_parameters 298
_refine_ls_number_reflns 4943
_refine_ls_number_restraints 0
_refine_ls_restrained_S_all 1.032
_refine_ls_restrained_S_obs 1.076
_refine_ls_R_factor_all 0.1040
_refine_ls_R_factor_obs 0.052
_refine_ls_shift/esd_max -0.001
_refine_ls_shift/esd_mean 0.000
_refine_ls_structure_factor_coef Fsqd
_refine_ls_weighting_details 'w = 1/[\s^2^(Fo^2^)+(0.0529P)^2^+0.6927P] where P=(Fo^2^+2Fc^2^)/3'
_refine_ls_weighting_scheme calc
_refine_ls_wR_factor_all 0.125
_refine_ls_wR_factor_obs 0.1017
_reflns_number_observed 3124
_reflns_number_total 4944
_reflns_observed_criterion >2\s(I)
_cod_data_source_file bk1239.cif
_cod_data_source_block pur24lt
_cod_depositor_comments
;
The following automatic conversions were performed:

'_exptl_crystal_density_meas' value 'not measured' was changed to '?'
- the value is perceived as not measured.

Automatic conversion script
Id: cif_fix_values 3008 2015-01-20 13:52:24Z robertas 

The following automatic conversions were performed:

'_refine_ls_weighting_scheme' value 'calc w =
1/[\s^2^(Fo^2^)+(0.0529P)^2^+0.6927P] where P=(Fo^2^+2Fc^2^)/3' was
changed to 'calc'. New tag '_refine_ls_weighting_details' was
created. The value of the new tag was set to 'w =
1/[\s^2^(Fo^2^)+(0.0529P)^2^+0.6927P] where P=(Fo^2^+2Fc^2^)/3'.

Automatic conversion script
Id: cif_fix_values 3143 2015-03-26 13:38:13Z robertas 
;
_cod_original_cell_volume 2145.5(11)
_cod_original_sg_symbol_H-M 'P 21/n'
_cod_database_code 2005715

loop_
_symmetry_equiv_pos_as_xyz
'x, y, z'
'-x+1/2, y+1/2, -z+1/2'
'-x, -y, -z'
'x-1/2, -y-1/2, z-1/2'

loop_
_atom_site_aniso_label
_atom_site_aniso_U_11
_atom_site_aniso_U_22
_atom_site_aniso_U_33
_atom_site_aniso_U_12
_atom_site_aniso_U_13
_atom_site_aniso_U_23
Cu1 0.0239(2) 0.0285(2) 0.0283(2) 0.0032(2) 0.0040(2) 0.0028(2)
O1 0.0355(15) 0.033(2) 0.044(2) 0.0081(12) 0.0177(12) 0.0139(13)
O2 0.0182(12) 0.0312(14) 0.048(2) -0.0010(11) 0.0060(11) 0.0089(12)
O3 0.0244(13) 0.034(2) 0.043(2) 0.0017(11) 0.0087(11) 0.0120(12)
N1 0.024(2) 0.036(2) 0.039(2) 0.0021(14) 0.0059(14) 0.003(2)
N2 0.034(2) 0.036(2) 0.037(2) 0.008(2) 0.0035(14) 0.000(2)
C1 0.027(2) 0.029(2) 0.036(2) 0.000(2) 0.004(2) 0.008(2)
C2 0.041(2) 0.046(3) 0.042(3) 0.004(2) -0.001(2) 0.003(2)
C3 0.024(2) 0.032(2) 0.067(3) 0.003(2) 0.003(2) 0.005(2)
C4 0.034(2) 0.034(2) 0.038(2) 0.000(2) 0.008(2) 0.009(2)
C5 0.046(2) 0.052(3) 0.043(3) -0.006(2) 0.007(2) 0.006(2)
C6 0.050(3) 0.041(3) 0.057(3) -0.005(2) 0.017(2) 0.013(2)
C7 0.028(2) 0.050(3) 0.057(3) 0.003(2) 0.015(2) 0.002(2)
C8 0.030(2) 0.050(3) 0.064(3) 0.012(2) 0.000(2) -0.005(2)
C9 0.049(3) 0.074(4) 0.052(3) 0.009(3) 0.013(2) 0.030(3)
C10 0.055(3) 0.039(3) 0.079(4) -0.009(2) 0.010(3) -0.011(3)
C11 0.059(3) 0.035(2) 0.074(4) 0.005(2) 0.014(3) -0.010(2)
C12 0.067(3) 0.070(4) 0.043(3) 0.031(3) 0.001(2) 0.019(3)
F1 0.047(2) 0.115(3) 0.082(2) -0.022(2) -0.0086(15) -0.035(2)
F2 0.100(2) 0.076(2) 0.040(2) 0.005(2) -0.005(2) 0.0195(15)
F3 0.086(2) 0.058(2) 0.049(2) 0.023(2) -0.0030(15) -0.0154(14)
F4 0.056(2) 0.038(2) 0.099(2) 0.0108(13) 0.014(2) 0.024(2)
F5 0.058(2) 0.048(2) 0.078(2) 0.0053(13) 0.0089(15) -0.0218(15)
F6 0.0244(13) 0.048(2) 0.122(3) 0.0068(11) 0.0052(14) 0.002(2)
F7 0.056(2) 0.064(2) 0.101(2) -0.0096(15) 0.042(2) 0.011(2)
F8 0.077(2) 0.044(2) 0.079(2) 0.0008(15) 0.023(2) 0.0308(15)
F9 0.088(2) 0.057(2) 0.067(2) -0.033(2) 0.004(2) 0.003(2)
F10 0.086(2) 0.088(2) 0.044(2) 0.005(2) -0.0054(15) 0.026(2)
F11 0.077(2) 0.080(2) 0.047(2) -0.033(2) -0.0045(14) 0.0009(15)
F12 0.073(2) 0.106(3) 0.053(2) 0.018(2) 0.018(2) -0.021(2)
C1S 0.092(5) 0.079(4) 0.057(4) -0.025(4) -0.004(3) 0.003(3)
C2S 0.085(4) 0.066(4) 0.068(4) 0.026(4) -0.030(3) -0.020(3)
C3S 0.042(3) 0.129(6) 0.061(4) 0.004(4) 0.001(3) -0.029(4)

loop_
_atom_site_label
_atom_site_occupancy
_atom_site_fract_x
_atom_site_fract_y
_atom_site_fract_z
_atom_site_U_iso_or_equiv
_atom_site_thermal_displace_type
_atom_site_calc_flag
_atom_site_refinement_flags
_atom_site_type_symbol
Cu1 1 0.20727(4) 0.84773(3) 0.73942(3) 0.02676(13) Uani d . Cu
O1 1 0.0872(3) 0.7714(2) 0.7961(2) 0.0370(7) Uani d . O
O2 1 0.0758(2) 0.9346(2) 0.7200(2) 0.0322(6) Uani d . O
O3 1 -0.1048(2) 0.8616(2) 0.7868(2) 0.0336(6) Uani d . O
N1 1 0.3420(3) 0.9212(2) 0.6746(2) 0.0327(7) Uani d . N
N2 1 0.3560(3) 0.7601(2) 0.7597(2) 0.0354(8) Uani d . N
C1 1 -0.0538(3) 0.9152(2) 0.7133(3) 0.0306(8) Uani d . C
C2 1 -0.0942(4) 0.8709(3) 0.6149(3) 0.0436(11) Uani d . C
C3 1 -0.1351(4) 0.9996(3) 0.7242(3) 0.0410(10) Uani d . C
C4 1 -0.0188(4) 0.8004(3) 0.8386(3) 0.0352(9) Uani d . C
C5 1 0.0230(4) 0.8433(3) 0.9372(3) 0.0465(11) Uani d . C
C6 1 -0.1155(5) 0.7241(3) 0.8523(4) 0.0488(12) Uani d . C
C7 1 0.4558(4) 0.8638(3) 0.6541(3) 0.0443(11) Uani d . C
H7A 1 0.5350 0.8983 0.6458 0.049 Uiso calc R H
H7B 1 0.4347 0.8322 0.5946 0.049 Uiso calc R H
C8 1 0.4829(4) 0.8015(3) 0.7361(4) 0.0481(12) Uani d . C
H8A 1 0.5459 0.7579 0.7178 0.053 Uiso calc R H
H8B 1 0.5220 0.8319 0.7923 0.053 Uiso calc R H
C9 1 0.2887(5) 0.9620(3) 0.5839(3) 0.0579(14) Uani d . C
H9A 1 0.2617 0.9180 0.5378 0.064 Uiso calc R H
H9B 1 0.3566 0.9973 0.5583 0.064 Uiso calc R H
H9C 1 0.2129 0.9971 0.5966 0.064 Uiso calc R H
C10 1 0.3834(5) 0.9888(3) 0.7454(4) 0.0575(13) Uani d . C
H10A 1 0.4181 0.9623 0.8045 0.063 Uiso calc R H
H10B 1 0.3076 1.0239 0.7580 0.063 Uiso calc R H
H10C 1 0.4513 1.0241 0.7197 0.063 Uiso calc R H
C11 1 0.3208(5) 0.6889(3) 0.6913(4) 0.0554(13) Uani d . C
H11A 1 0.2384 0.6628 0.7078 0.061 Uiso calc R H
H11B 1 0.3906 0.6464 0.6952 0.061 Uiso calc R H
H11C 1 0.3106 0.7113 0.6267 0.061 Uiso calc R H
C12 1 0.3696(5) 0.7245(3) 0.8592(3) 0.0600(14) Uani d . C
H12A 1 0.2870 0.6977 0.8741 0.066 Uiso calc R H
H12B 1 0.3906 0.7703 0.9043 0.066 Uiso calc R H
H12C 1 0.4400 0.6824 0.8635 0.066 Uiso calc R H
F1 1 -0.2211(3) 0.8457(2) 0.6058(2) 0.0820(10) Uani d . F
F2 1 -0.0741(3) 0.9228(2) 0.5410(2) 0.0723(9) Uani d . F
F3 1 -0.0203(3) 0.8016(2) 0.6018(2) 0.0647(8) Uani d . F
F4 1 -0.1086(3) 1.0575(2) 0.6572(2) 0.0639(8) Uani d . F
F5 1 -0.1047(3) 1.0352(2) 0.8092(2) 0.0610(8) Uani d . F
F6 1 -0.2672(2) 0.9872(2) 0.7176(2) 0.0648(8) Uani d . F
F7 1 -0.2205(3) 0.7448(2) 0.9020(2) 0.0722(9) Uani d . F
F8 1 -0.0541(3) 0.6585(2) 0.8994(2) 0.0658(8) Uani d . F
F9 1 -0.1627(3) 0.6938(2) 0.7678(2) 0.0707(9) Uani d . F
F10 1 0.0765(3) 0.7860(2) 1.0002(2) 0.0732(9) Uani d . F
F11 1 0.1149(3) 0.9033(2) 0.9273(2) 0.0684(9) Uani d . F
F12 1 -0.0766(3) 0.8804(2) 0.9800(2) 0.0768(9) Uani d . F
C1S 1 0.5681(7) 1.0661(4) 0.9606(4) 0.076(2) Uani d . C
H1SA 1 0.6152 1.1135 0.9334 0.080 Uiso d . H
C2S 1 0.4428(7) 1.0792(4) 0.9916(5) 0.075(2) Uani d . C
H2SA 1 0.4015 1.1350 0.9853 0.080 Uiso d . H
C3S 1 0.3759(5) 1.0139(6) 1.0309(4) 0.077(2) Uani d . C
H3SA 1 0.2885 1.0233 1.0530 0.080 Uiso d . H

loop_
_atom_type_symbol
_atom_type_description
_atom_type_scat_dispersion_real
_atom_type_scat_dispersion_imag
_atom_type_scat_source
C C 0.0181 0.0091 'International Tables Vol C Tables 4.2.6.8 and 6.1.1.4'
H H 0.0000 0.0000 'International Tables Vol C Tables 4.2.6.8 and 6.1.1.4'
N N 0.0311 0.0180 'International Tables Vol C Tables 4.2.6.8 and 6.1.1.4'
O O 0.0492 0.0322 'International Tables Vol C Tables 4.2.6.8 and 6.1.1.4'
Cl Cl 0.3639 0.7018 'International Tables Vol C Tables 4.2.6.8 and 6.1.1.4'

loop_
_geom_angle_atom_site_label_1
_geom_angle_atom_site_label_2
_geom_angle_atom_site_label_3
_geom_angle_site_symmetry_1
_geom_angle_site_symmetry_3
_geom_angle
_geom_angle_publ_flag
O2 Cu1 O1 . . 92.73(11) y
O2 Cu1 N1 . . 90.90(12) y
O1 Cu1 N1 . . 175.61(12) y
O2 Cu1 N2 . . 176.73(12) y
O1 Cu1 N2 . . 90.31(12) y
N1 Cu1 N2 . . 86.11(13) y
C4 O1 Cu1 . . 121.4(2) y
C1 O2 Cu1 . . 121.2(2) y
C1 O3 C4 . . 120.4(3) y
C10 N1 C9 . . 109.4(4) ?
C10 N1 C7 . . 111.5(3) ?
C9 N1 C7 . . 109.4(3) ?
C10 N1 Cu1 . . 105.7(3) ?
C9 N1 Cu1 . . 113.9(2) ?
C7 N1 Cu1 . . 106.9(2) y
C8 N2 C11 . . 110.7(3) ?
C8 N2 C12 . . 109.9(3) ?
C11 N2 C12 . . 108.7(4) ?
C8 N2 Cu1 . . 108.3(2) y
C11 N2 Cu1 . . 105.6(3) ?
C12 N2 Cu1 . . 113.6(3) ?
O2 C1 O3 . . 118.3(3) y
O2 C1 C3 . . 108.6(3) ?
O3 C1 C3 . . 101.8(3) ?
O2 C1 C2 . . 110.9(3) ?
O3 C1 C2 . . 106.4(3) ?
C3 C1 C2 . . 110.5(3) ?
F3 C2 F1 . . 106.9(4) ?
F3 C2 F2 . . 105.7(4) ?
F1 C2 F2 . . 107.3(4) ?
F3 C2 C1 . . 111.3(3) ?
F1 C2 C1 . . 113.9(4) ?
F2 C2 C1 . . 111.3(4) ?
F5 C3 F4 . . 107.2(4) ?
F5 C3 F6 . . 106.9(3) ?
F4 C3 F6 . . 107.0(3) ?
F5 C3 C1 . . 110.4(3) ?
F4 C3 C1 . . 111.7(3) ?
F6 C3 C1 . . 113.3(3) ?
O1 C4 O3 . . 118.2(3) y
O1 C4 C6 . . 108.8(3) ?
O3 C4 C6 . . 101.9(3) ?
O1 C4 C5 . . 111.0(3) ?
O3 C4 C5 . . 105.9(3) ?
C6 C4 C5 . . 110.7(3) ?
F11 C5 F12 . . 107.0(4) ?
F11 C5 F10 . . 106.5(4) ?
F12 C5 F10 . . 106.2(4) ?
F11 C5 C4 . . 111.0(3) ?
F12 C5 C4 . . 114.3(4) ?
F10 C5 C4 . . 111.3(4) ?
F9 C6 F7 . . 107.2(4) ?
F9 C6 F8 . . 106.9(4) ?
F7 C6 F8 . . 106.6(4) ?
F9 C6 C4 . . 110.6(4) ?
F7 C6 C4 . . 113.6(4) ?
F8 C6 C4 . . 111.6(4) ?
N1 C7 C8 . . 110.0(3) y
N2 C8 C7 . . 109.4(3) y
C3S C1S C2S 3_677 . 119.3(6) ?
C3S C2S C1S . . 120.4(5) ?
C2S C3S C1S . 3_677 120.3(5) ?

loop_
_geom_bond_atom_site_label_1
_geom_bond_atom_site_label_2
_geom_bond_site_symmetry_2
_geom_bond_distance
_geom_bond_publ_flag
Cu1 O2 . 1.889(2) y
Cu1 O1 . 1.894(3) y
Cu1 N1 . 2.021(3) y
Cu1 N2 . 2.022(3) y
O1 C4 . 1.327(4) y
O2 C1 . 1.330(4) y
O3 C1 . 1.433(4) y
O3 C4 . 1.440(5) y
N Cav . 1.480(5) y
N1 C10 . 1.475(5) ?
N1 C9 . 1.475(5) ?
N1 C7 . 1.488(5) y
N2 C8 . 1.480(5) y
N2 C11 . 1.481(5) ?
N2 C12 . 1.481(5) ?
C Cav . 1.54(2) y
C1 C3 . 1.553(5) ?
C1 C2 . 1.556(6) ?
C2 F3 . 1.323(5) ?
C2 F1 . 1.328(5) ?
C2 F2 . 1.328(5) ?
C3 F5 . 1.317(5) ?
C3 F4 . 1.330(5) ?
C3 F6 . 1.335(4) ?
C4 C6 . 1.549(6) ?
C4 C5 . 1.552(6) ?
C5 F11 . 1.321(5) ?
C5 F12 . 1.325(5) ?
C5 F10 . 1.332(5) ?
C6 F9 . 1.319(5) ?
C6 F7 . 1.334(5) ?
C6 F8 . 1.335(5) ?
C7 C8 . 1.501(6) y
C Fav . 1.327(6) y
C1S C3S 3_677 1.363(9) ?
C1S C2S . 1.368(8) ?
C2S C3S . 1.348(9) ?
C3S C1S 3_677 1.363(9) ?
